data_4501305
loop_
_publ_author_name
'Yang, Jin'
'Song, Shu-Yan'
'Ma, Jian-Fang'
'Liu, Ying-Ying'
'Yu, Zhen-Tao'

_publ_section_title
;
 Syntheses, Structures, Photoluminescence, and Gas Adsorption of Rare
 Earth--Organic Frameworks Based on a Flexible Tricarboxylate
;
_journal_issue 12
_journal_name_full 'Crystal Growth &amp; Design'
_journal_page_first 5469
_journal_paper_doi 10.1021/cg2010425
_journal_volume 11
_journal_year 2011
_chemical_formula_sum 'C48 H31 Dy3 O27'
_chemical_formula_weight 1527.23
_chemical_name_systematic
;
 ?
;
_space_group_IT_number 148
_symmetry_cell_setting trigonal
_symmetry_space_group_name_Hall '-R 3'
_symmetry_space_group_name_H-M 'R -3 :H'
_atom_sites_solution_hydrogens geom
_atom_sites_solution_primary direct
_atom_sites_solution_secondary difmap
_audit_creation_method SHELXL-97
_cell_angle_alpha 90.00
_cell_angle_beta 90.00
_cell_angle_gamma 120.00
_cell_formula_units_Z 6
_cell_length_a 19.7921(9)
_cell_length_b 19.7921(9)
_cell_length_c 45.3830(17)
_cell_measurement_reflns_used 6042
_cell_measurement_temperature 293(2)
_cell_measurement_theta_max 25.02
_cell_measurement_theta_min 2.46
_cell_volume 15396.0(11)
_computing_cell_refinement CrysAlis
_computing_data_collection 'CrysAlis (Oxford Diffraction, 2006)'
_computing_data_reduction CrysAlis
_computing_structure_refinement 'SHELXL-97 (Sheldrick, 1997)'
_computing_structure_solution 'SHELXL-97 (Sheldrick, 1997)'
_diffrn_ambient_temperature 293(2)
_diffrn_detector_area_resol_mean 10.0
_diffrn_measured_fraction_theta_full 0.997
_diffrn_measured_fraction_theta_max 0.997
_diffrn_measurement_device_type 'Oxford Diffraction Gemini R Ultra'
_diffrn_measurement_method '\w scan'
_diffrn_radiation_monochromator graphite
_diffrn_radiation_source 'fine-focus sealed tube'
_diffrn_radiation_type MoK\a
_diffrn_radiation_wavelength 0.71073
_diffrn_reflns_av_R_equivalents 0.0775
_diffrn_reflns_av_sigmaI/netI 0.1288
_diffrn_reflns_limit_h_max 23
_diffrn_reflns_limit_h_min -21
_diffrn_reflns_limit_k_max 23
_diffrn_reflns_limit_k_min -21
_diffrn_reflns_limit_l_max 48
_diffrn_reflns_limit_l_min -54
_diffrn_reflns_number 32312
_diffrn_reflns_theta_full 25.00
_diffrn_reflns_theta_max 25.02
_diffrn_reflns_theta_min 2.46
_exptl_absorpt_coefficient_mu 2.208
_exptl_absorpt_correction_T_max 0.51
_exptl_absorpt_correction_T_min 0.38
_exptl_absorpt_correction_type multi-scan
_exptl_crystal_colour colorless
_exptl_crystal_density_diffrn 0.988
_exptl_crystal_density_method 'not measured'
_exptl_crystal_description block
_exptl_crystal_F_000 4398
_exptl_crystal_size_max 0.19
_exptl_crystal_size_mid 0.17
_exptl_crystal_size_min 0.14
_refine_diff_density_max 1.242
_refine_diff_density_min -0.516
_refine_diff_density_rms 0.147
_refine_ls_extinction_method none
_refine_ls_goodness_of_fit_ref 0.966
_refine_ls_hydrogen_treatment constr
_refine_ls_matrix_type full
_refine_ls_number_parameters 266
_refine_ls_number_reflns 6042
_refine_ls_number_restraints 36
_refine_ls_restrained_S_all 0.963
_refine_ls_R_factor_all 0.0823
_refine_ls_R_factor_gt 0.0437
_refine_ls_shift/su_max 0.001
_refine_ls_shift/su_mean 0.000
_refine_ls_structure_factor_coef Fsqd
_refine_ls_weighting_details 'calc w=1/[\s^2^(Fo^2^)+(0.0759P)^2^+0.0000P] where P=(Fo^2^+2Fc^2^)/3'
_refine_ls_weighting_scheme calc
_refine_ls_wR_factor_gt 0.1445
_refine_ls_wR_factor_ref 0.1514
_reflns_number_gt 3391
_reflns_number_total 6042
_reflns_threshold_expression >2sigma(I)
_cod_data_source_file cg2010425_si_002.cif
_cod_data_source_block 2
_cod_original_sg_symbol_H-M 'R -3'
_cod_database_code 4501305

loop_
_symmetry_equiv_pos_as_xyz
'x, y, z'
'-y, x-y, z'
'-x+y, -x, z'
'x+2/3, y+1/3, z+1/3'
'-y+2/3, x-y+1/3, z+1/3'
'-x+y+2/3, -x+1/3, z+1/3'
'x+1/3, y+2/3, z+2/3'
'-y+1/3, x-y+2/3, z+2/3'
'-x+y+1/3, -x+2/3, z+2/3'
'-x, -y, -z'
'y, -x+y, -z'
'x-y, x, -z'
'-x+2/3, -y+1/3, -z+1/3'
'y+2/3, -x+y+1/3, -z+1/3'
'x-y+2/3, x+1/3, -z+1/3'
'-x+1/3, -y+2/3, -z+2/3'
'y+1/3, -x+y+2/3, -z+2/3'
'x-y+1/3, x+2/3, -z+2/3'

loop_
_atom_site_label
_atom_site_type_symbol
_atom_site_fract_x
_atom_site_fract_y
_atom_site_fract_z
_atom_site_U_iso_or_equiv
_atom_site_adp_type
_atom_site_occupancy
_atom_site_symmetry_multiplicity
_atom_site_calc_flag
_atom_site_refinement_flags
_atom_site_disorder_assembly
_atom_site_disorder_group
C1 C 0.4353(6) 0.1256(7) 0.6855(2) 0.046(3) Uani 1 1 d . . .
C2 C 0.5010(6) 0.1148(7) 0.69740(19) 0.047(3) Uani 1 1 d . . .
C3 C 0.5649(6) 0.1291(6) 0.67981(18) 0.042(3) Uani 1 1 d . . .
H3 H 0.5671 0.1442 0.6603 0.051 Uiso 1 1 calc R . .
C4 C 0.6240(6) 0.1209(6) 0.69138(18) 0.044(3) Uani 1 1 d . . .
C5 C 0.6915(6) 0.1369(6) 0.67196(19) 0.039(2) Uani 1 1 d . . .
C6 C 0.6237(7) 0.1009(8) 0.7204(2) 0.062(4) Uani 1 1 d . A .
H6 H 0.6656 0.0979 0.7282 0.075 Uiso 1 1 calc R . .
C7 C 0.5599(7) 0.0850(9) 0.7377(2) 0.069(4) Uani 1 1 d . . .
C8 C 0.4995(7) 0.0944(8) 0.7265(2) 0.064(4) Uani 1 1 d . A .
H8 H 0.4585 0.0870 0.7386 0.076 Uiso 1 1 calc R . .
C10 C 0.5936(9) 0.0463(13) 0.8121(3) 0.101(6) Uani 1 1 d . . .
C11 C 0.5889(12) 0.0957(12) 0.8298(3) 0.128(8) Uani 1 1 d . . .
H11 H 0.5986 0.1433 0.8221 0.154 Uiso 1 1 calc R . .
C12 C 0.5704(11) 0.0813(11) 0.8591(3) 0.109(6) Uani 1 1 d . . .
H12 H 0.5700 0.1196 0.8709 0.131 Uiso 1 1 calc R A .
C13 C 0.5527(8) 0.0121(8) 0.8709(2) 0.067(4) Uani 1 1 d . . .
C14 C 0.5259(7) -0.0078(7) 0.9026(2) 0.052(3) Uani 1 1 d . . .
C15 C 0.5610(12) -0.0382(12) 0.8541(3) 0.126(7) Uani 1 1 d . . .
H15 H 0.5550 -0.0841 0.8622 0.151 Uiso 1 1 calc R A .
C16 C 0.5794(12) -0.0211(14) 0.8235(3) 0.142(8) Uani 1 1 d . . .
H16 H 0.5815 -0.0581 0.8114 0.170 Uiso 1 1 calc R . .
O1 O 0.4451(4) 0.1535(5) 0.65973(13) 0.052(2) Uani 1 1 d . . .
O2 O 0.3785(4) 0.1076(5) 0.70165(13) 0.052(2) Uani 1 1 d . . .
O1W O 0.2750(10) 0.2554(10) 0.7286(3) 0.094(4) Uani 0.67 1 d PU . .
O3 O 0.5055(5) 0.0344(5) 0.91618(15) 0.071(3) Uani 1 1 d . . .
O2W' O 0.1570(10) 0.1034(10) 0.7277(3) 0.031(4) Uani 0.33 1 d PU . .
O4 O 0.5241(5) -0.0653(5) 0.91480(13) 0.065(2) Uani 1 1 d . . .
O5 O 0.7494(4) 0.1374(4) 0.68342(13) 0.0478(18) Uani 1 1 d . . .
O6 O 0.6902(4) 0.1526(5) 0.64520(12) 0.0504(19) Uani 1 1 d . . .
Dy1 Dy 0.28851(3) 0.14771(3) 0.707171(8) 0.03257(17) Uani 1 1 d . . .
O2W O 0.2277(14) 0.1985(15) 0.7348(4) 0.059(6) Uani 0.33 1 d PU . .
O3W O 0.6667 0.3333 0.764(2) 0.54(6) Uiso 1 3 d S . .
O4W O 0.6667 0.3333 0.731(2) 0.50(5) Uiso 1 3 d S . .
O7 O 0.5625(8) 0.0862(9) 0.7688(3) 0.042(4) Uani 0.50 1 d PU A 1
C9 C 0.608(2) 0.0454(17) 0.7789(7) 0.045(9) Uani 0.50 1 d PU A 1
H9A H 0.5859 -0.0072 0.7712 0.053 Uiso 0.50 1 calc PR A 1
H9B H 0.6631 0.0753 0.7740 0.053 Uiso 0.50 1 calc PR A 1
O7' O 0.5425(8) 0.0441(9) 0.7649(3) 0.033(3) Uani 0.50 1 d PU A 2
C9' C 0.6245(18) 0.083(2) 0.7823(5) 0.069(11) Uani 0.50 1 d P A 2
H9'1 H 0.6601 0.0679 0.7740 0.083 Uiso 0.50 1 calc PR A 2
H9'2 H 0.6494 0.1395 0.7829 0.083 Uiso 0.50 1 calc PR A 2

loop_
_atom_site_aniso_label
_atom_site_aniso_U_11
_atom_site_aniso_U_22
_atom_site_aniso_U_33
_atom_site_aniso_U_23
_atom_site_aniso_U_13
_atom_site_aniso_U_12
C1 0.050(7) 0.067(8) 0.032(5) 0.002(5) 0.001(5) 0.038(6)
C2 0.041(7) 0.073(8) 0.034(5) 0.009(5) 0.006(4) 0.034(6)
C3 0.044(7) 0.070(8) 0.025(5) 0.005(4) 0.002(4) 0.037(6)
C4 0.038(6) 0.072(8) 0.031(5) 0.007(5) 0.003(4) 0.034(6)
C5 0.039(6) 0.052(7) 0.034(5) 0.003(4) 0.005(4) 0.028(6)
C6 0.050(7) 0.121(11) 0.032(5) 0.012(6) 0.006(5) 0.055(8)
C7 0.067(8) 0.141(12) 0.025(5) 0.025(6) 0.007(5) 0.072(9)
C8 0.052(7) 0.122(11) 0.033(5) 0.018(6) 0.016(5) 0.055(8)
C10 0.086(11) 0.19(2) 0.051(9) 0.057(11) 0.017(8) 0.092(13)
C11 0.19(2) 0.162(19) 0.073(11) 0.051(11) 0.055(12) 0.117(17)
C12 0.171(17) 0.133(15) 0.049(8) 0.037(9) 0.034(9) 0.096(14)
C13 0.082(10) 0.101(11) 0.030(6) 0.013(6) 0.010(5) 0.055(9)
C14 0.065(8) 0.065(8) 0.024(5) 0.007(5) 0.005(5) 0.031(7)
C15 0.23(2) 0.175(18) 0.039(7) 0.020(9) 0.033(10) 0.148(18)
C16 0.19(2) 0.24(3) 0.043(9) -0.011(12) 0.026(10) 0.15(2)
O1 0.052(5) 0.087(6) 0.032(4) 0.010(4) 0.004(3) 0.046(5)
O2 0.041(5) 0.091(6) 0.035(3) 0.017(4) 0.015(3) 0.040(4)
O1W 0.094(4) 0.094(4) 0.094(4) -0.0010(10) 0.0002(10) 0.047(2)
O3 0.117(8) 0.091(7) 0.035(4) 0.021(4) 0.017(4) 0.075(6)
O2W' 0.031(4) 0.031(4) 0.031(4) 0.0004(10) 0.0006(10) 0.016(2)
O4 0.112(7) 0.062(6) 0.027(3) 0.007(3) 0.007(4) 0.047(5)
O5 0.038(4) 0.072(5) 0.045(4) 0.001(3) 0.002(3) 0.036(4)
O6 0.043(4) 0.087(6) 0.029(3) 0.006(3) 0.009(3) 0.038(4)
Dy1 0.0269(3) 0.0443(3) 0.0190(2) -0.00079(19) -0.00266(18) 0.0121(2)
O2W 0.059(6) 0.059(6) 0.059(6) 0.0000(10) 0.0002(10) 0.030(3)
O7 0.042(4) 0.042(4) 0.041(4) 0.0004(10) 0.0001(10) 0.0208(19)
C9 0.044(9) 0.045(9) 0.044(9) 0.0002(10) -0.0001(10) 0.022(5)
O7' 0.033(3) 0.033(3) 0.032(3) 0.0005(10) 0.0000(10) 0.0163(18)
C9' 0.06(2) 0.14(4) 0.024(12) 0.018(19) 0.005(12) 0.06(3)

loop_
_atom_type_symbol
_atom_type_description
_atom_type_scat_dispersion_real
_atom_type_scat_dispersion_imag
_atom_type_scat_source
C C 0.0033 0.0016 'International Tables Vol C Tables 4.2.6.8 and 6.1.1.4'
H H 0.0000 0.0000 'International Tables Vol C Tables 4.2.6.8 and 6.1.1.4'
O O 0.0106 0.0060 'International Tables Vol C Tables 4.2.6.8 and 6.1.1.4'
Dy Dy -0.1892 4.4098 'International Tables Vol C Tables 4.2.6.8 and 6.1.1.4'

loop_
_geom_angle_atom_site_label_1
_geom_angle_atom_site_label_2
_geom_angle_atom_site_label_3
_geom_angle
_geom_angle_site_symmetry_1
_geom_angle_site_symmetry_3
O2 C1 O1 126.4(9) . .
O2 C1 C2 118.0(8) . .
O1 C1 C2 115.7(9) . .
C8 C2 C3 119.4(9) . .
C8 C2 C1 119.1(9) . .
C3 C2 C1 121.4(8) . .
C4 C3 C2 119.9(8) . .
C4 C3 H3 120.1 . .
C2 C3 H3 120.1 . .
C3 C4 C6 121.6(9) . .
C3 C4 C5 118.4(8) . .
C6 C4 C5 120.0(9) . .
O5 C5 O6 122.0(8) . .
O5 C5 C4 118.2(8) . .
O6 C5 C4 119.7(9) . .
O5 C5 Dy1 73.2(5) . 14_556
O6 C5 Dy1 49.0(4) . 14_556
C4 C5 Dy1 166.6(7) . 14_556
C4 C6 C7 118.8(10) . .
C4 C6 H6 120.6 . .
C7 C6 H6 120.6 . .
C6 C7 C8 120.5(9) . .
C6 C7 O7 122.9(11) . .
C8 C7 O7 112.9(10) . .
C6 C7 O7' 123.8(10) . .
C8 C7 O7' 114.5(10) . .
O7 C7 O7' 30.5(7) . .
C2 C8 C7 119.7(9) . .
C2 C8 H8 120.2 . .
C7 C8 H8 120.2 . .
C11 C10 C16 117.1(14) . .
C11 C10 C9' 111(2) . .
C16 C10 C9' 132(2) . .
C11 C10 C9 134.2(19) . .
C16 C10 C9 109(2) . .
C9' C10 C9 25.2(19) . .
C10 C11 C12 123.6(18) . .
C10 C11 H11 118.2 . .
C12 C11 H11 118.2 . .
C13 C12 C11 120.2(16) . .
C13 C12 H12 119.9 . .
C11 C12 H12 119.9 . .
C15 C13 C12 118.1(12) . .
C15 C13 C14 120.6(13) . .
C12 C13 C14 121.3(13) . .
O4 C14 O3 121.1(9) . .
O4 C14 C13 120.1(11) . .
O3 C14 C13 118.7(11) . .
O4 C14 Dy1 60.2(5) . 18_546
O3 C14 Dy1 60.9(5) . 18_546
C13 C14 Dy1 178.7(8) . 18_546
C13 C15 C16 119.4(17) . .
C13 C15 H15 120.3 . .
C16 C15 H15 120.3 . .
C10 C16 C15 121.1(18) . .
C10 C16 H16 119.4 . .
C15 C16 H16 119.4 . .
C1 O1 Dy1 138.2(6) . 13_556
C1 O2 Dy1 135.7(7) . .
O2W O1W Dy1 67.4(15) . .
C14 O3 Dy1 91.8(6) . 18_546
O2W O2W' Dy1 63.1(9) . .
C14 O4 Dy1 92.6(6) . 18_546
C5 O5 Dy1 176.0(6) . 2_655
C5 O5 Dy1 82.0(5) . 14_556
Dy1 O5 Dy1 101.2(2) 2_655 14_556
C5 O6 Dy1 107.0(6) . 14_556
O5 Dy1 O2W 106.0(7) 3_665 .
O5 Dy1 O2 77.5(3) 3_665 .
O2W Dy1 O2 151.7(6) . .
O5 Dy1 O1 78.4(2) 3_665 13_556
O2W Dy1 O1 74.9(6) . 13_556
O2 Dy1 O1 132.4(2) . 13_556
O5 Dy1 O6 127.5(2) 3_665 15_446
O2W Dy1 O6 114.1(7) . 15_446
O2 Dy1 O6 82.3(3) . 15_446
O1 Dy1 O6 80.8(3) 13_556 15_446
O5 Dy1 O4 138.3(3) 3_665 17_556
O2W Dy1 O4 79.5(6) . 17_556
O2 Dy1 O4 79.9(3) . 17_556
O1 Dy1 O4 140.5(3) 13_556 17_556
O6 Dy1 O4 82.9(2) 15_446 17_556
O5 Dy1 O3 86.1(3) 3_665 17_556
O2W Dy1 O3 76.2(6) . 17_556
O2 Dy1 O3 76.0(3) . 17_556
O1 Dy1 O3 141.8(3) 13_556 17_556
O6 Dy1 O3 134.5(3) 15_446 17_556
O4 Dy1 O3 54.4(3) 17_556 17_556
O5 Dy1 O2W' 141.4(4) 3_665 .
O2W Dy1 O2W' 42.2(7) . .
O2 Dy1 O2W' 141.1(4) . .
O1 Dy1 O2W' 72.5(4) 13_556 .
O6 Dy1 O2W' 72.3(4) 15_446 .
O4 Dy1 O2W' 68.3(4) 17_556 .
O3 Dy1 O2W' 101.3(4) 17_556 .
O5 Dy1 O1W 80.4(4) 3_665 .
O2W Dy1 O1W 25.9(6) . .
O2 Dy1 O1W 140.9(4) . .
O1 Dy1 O1W 72.4(4) 13_556 .
O6 Dy1 O1W 136.3(4) 15_446 .
O4 Dy1 O1W 96.3(4) 17_556 .
O3 Dy1 O1W 70.7(4) 17_556 .
O2W' Dy1 O1W 67.1(6) . .
O5 Dy1 C14 112.6(3) 3_665 17_556
O2W Dy1 C14 76.0(6) . 17_556
O2 Dy1 C14 76.7(3) . 17_556
O1 Dy1 C14 150.8(3) 13_556 17_556
O6 Dy1 C14 108.9(3) 15_446 17_556
O4 Dy1 C14 27.2(3) 17_556 17_556
O3 Dy1 C14 27.3(3) 17_556 17_556
O2W' Dy1 C14 84.2(4) . 17_556
O1W Dy1 C14 82.6(4) . 17_556
O5 Dy1 O5 78.8(2) 3_665 15_446
O2W Dy1 O5 139.6(6) . 15_446
O2 Dy1 O5 68.7(2) . 15_446
O1 Dy1 O5 66.7(2) 13_556 15_446
O6 Dy1 O5 48.7(2) 15_446 15_446
O4 Dy1 O5 123.8(2) 17_556 15_446
O3 Dy1 O5 143.8(3) 17_556 15_446
O2W' Dy1 O5 111.0(4) . 15_446
O1W Dy1 O5 136.9(4) . 15_446
C14 Dy1 O5 140.3(3) 17_556 15_446
O5 Dy1 C5 103.6(2) 3_665 15_446
O2W Dy1 C5 128.7(6) . 15_446
O2 Dy1 C5 75.4(3) . 15_446
O1 Dy1 C5 71.2(3) 13_556 15_446
O6 Dy1 C5 23.9(2) 15_446 15_446
O4 Dy1 C5 104.0(3) 17_556 15_446
O3 Dy1 C5 146.9(3) 17_556 15_446
O2W' Dy1 C5 90.6(4) . 15_446
O1W Dy1 C5 141.7(4) . 15_446
C14 Dy1 C5 127.5(3) 17_556 15_446
O5 Dy1 C5 24.8(2) 15_446 15_446
O1W O2W O2W' 154(2) . .
O1W O2W Dy1 86.7(16) . .
O2W' O2W Dy1 74.7(10) . .
C7 O7 C9 108.3(15) . .
C10 C9 O7 97(2) . .
C10 C9 H9A 112.3 . .
O7 C9 H9A 112.3 . .
C10 C9 H9B 112.3 . .
O7 C9 H9B 112.3 . .
H9A C9 H9B 109.9 . .
C7 O7' C9' 104.7(15) . .
C10 C9' O7' 98.1(19) . .
C10 C9' H9'1 112.2 . .
O7' C9' H9'1 112.2 . .
C10 C9' H9'2 112.2 . .
O7' C9' H9'2 112.2 . .
H9'1 C9' H9'2 109.8 . .

loop_
_geom_bond_atom_site_label_1
_geom_bond_atom_site_label_2
_geom_bond_distance
_geom_bond_site_symmetry_2
C1 O2 1.234(11) .
C1 O1 1.268(11) .
C1 C2 1.519(14) .
C2 C8 1.378(13) .
C2 C3 1.400(13) .
C3 C4 1.363(13) .
C3 H3 0.9300 .
C4 C6 1.373(12) .
C4 C5 1.496(13) .
C5 O5 1.255(11) .
C5 O6 1.257(10) .
C5 Dy1 2.961(9) 14_556
C6 C7 1.386(14) .
C6 H6 0.9300 .
C7 C8 1.394(14) .
C7 O7 1.410(15) .
C7 O7' 1.420(15) .
C8 H8 0.9300 .
C10 C11 1.31(2) .
C10 C16 1.32(3) .
C10 C9' 1.51(3) .
C10 C9 1.53(3) .
C11 C12 1.371(18) .
C11 H11 0.9300 .
C12 C13 1.344(19) .
C12 H12 0.9300 .
C13 C15 1.325(19) .
C13 C14 1.517(14) .
C14 O4 1.251(13) .
C14 O3 1.255(13) .
C14 Dy1 2.738(9) 18_546
C15 C16 1.435(18) .
C15 H15 0.9300 .
C16 H16 0.9300 .
O1 Dy1 2.307(6) 13_556
O2 Dy1 2.298(7) .
O1W O2W 1.08(2) .
O1W Dy1 2.476(15) .
O3 Dy1 2.395(7) 18_546
O2W' O2W 1.72(3) .
O2W' Dy1 2.476(17) .
O4 Dy1 2.379(7) 18_546
O5 Dy1 2.275(7) 2_655
O5 Dy1 2.863(6) 14_556
O6 Dy1 2.339(6) 14_556
Dy1 O5 2.275(7) 3_665
Dy1 O2W 2.29(2) .
Dy1 O1 2.307(6) 13_556
Dy1 O6 2.339(6) 15_446
Dy1 O4 2.379(7) 17_556
Dy1 O3 2.395(7) 17_556
Dy1 C14 2.738(9) 17_556
Dy1 O5 2.863(6) 15_446
Dy1 C5 2.961(9) 15_446
O3W O4W 1.46(10) .
O7 C9 1.55(4) .
C9 H9A 0.9700 .
C9 H9B 0.9700 .
O7' C9' 1.61(3) .
C9' H9'1 0.9700 .
C9' H9'2 0.9700 .
